data_4123424
loop_
_publ_author_name
'Fallon, Brendan J.'
'Derat, Etienne'
'Amatore, Muriel'
'Aubert, Corinne'
'Chemla, Fabrice'
'Ferreira, Franck'
'Perez-Luna, Alejandro'
'Petit, Marc'

_publ_section_title
;
 C-h activation/functionalization catalyzed by simple, well-defined
 low-valent cobalt complexes.
;
_journal_issue 7
_journal_name_full 'Journal of the American Chemical Society'
_journal_page_first 2448
_journal_page_last 2451
_journal_paper_doi 10.1021/ja512728f
_journal_volume 137
_journal_year 2015
_chemical_formula_moiety 'C30 H25 N O3'
_chemical_formula_sum 'C30 H25 N O3'
_chemical_formula_weight 447.51
_space_group_crystal_system triclinic
_space_group_IT_number 2
_space_group_name_Hall '-P 1'
_space_group_name_H-M_alt 'P -1'
_symmetry_space_group_name_Hall '-P 1'
_symmetry_space_group_name_H-M 'P -1'
_atom_sites_solution_hydrogens geom
_atom_sites_solution_primary direct
_atom_sites_solution_secondary difmap
_audit_creation_method SHELXL-2013
_cell_angle_alpha 72.5300(10)
_cell_angle_beta 74.3830(10)
_cell_angle_gamma 68.7320(10)
_cell_formula_units_Z 2
_cell_length_a 8.9934(2)
_cell_length_b 10.5133(2)
_cell_length_c 14.3208(3)
_cell_measurement_reflns_used 9871
_cell_measurement_temperature 200(1)
_cell_measurement_theta_max 30.50
_cell_measurement_theta_min 2.33
_cell_volume 1183.88(4)
_computing_cell_refinement 'Bruker SAINT'
_computing_data_collection 'Bruker APEX2'
_computing_data_reduction 'Bruker SAINT'
_computing_publication_material 'WinGX publication routines (Farrugia, 2012)'
_computing_structure_refinement 'SHELXL-2013 (Sheldrick, 2013)'
_computing_structure_solution 'SIR92 (Giacovazzo et al, 1993)'
_diffrn_ambient_temperature 200(1)
_diffrn_detector_area_resol_mean 8.3333
_diffrn_measured_fraction_theta_full 0.999
_diffrn_measured_fraction_theta_max 0.999
_diffrn_measurement_device_type 'Bruker APEX-II CCD'
_diffrn_measurement_method '\f and \w scans'
_diffrn_radiation_monochromator 'curved graphite'
_diffrn_radiation_source 'fine-focus sealed tube'
_diffrn_radiation_type MoK\a
_diffrn_radiation_wavelength 0.71073
_diffrn_reflns_av_R_equivalents 0.0169
_diffrn_reflns_av_unetI/netI 0.0125
_diffrn_reflns_Laue_measured_fraction_full 0.999
_diffrn_reflns_Laue_measured_fraction_max 0.999
_diffrn_reflns_limit_h_max 12
_diffrn_reflns_limit_h_min -12
_diffrn_reflns_limit_k_max 15
_diffrn_reflns_limit_k_min -15
_diffrn_reflns_limit_l_max 20
_diffrn_reflns_limit_l_min -20
_diffrn_reflns_number 37544
_diffrn_reflns_point_group_measured_fraction_full 0.999
_diffrn_reflns_point_group_measured_fraction_max 0.999
_diffrn_reflns_theta_full 25.242
_diffrn_reflns_theta_max 30.546
_diffrn_reflns_theta_min 1.516
_exptl_absorpt_coefficient_mu 0.081
_exptl_absorpt_correction_T_max 1.000
_exptl_absorpt_correction_T_min 0.940
_exptl_absorpt_correction_type multi-scan
_exptl_absorpt_process_details
; 
R.H. Blessing, Acta Cryst. (1995), A51, 33-38
;
_exptl_crystal_colour colourless
_exptl_crystal_density_diffrn 1.255
_exptl_crystal_density_method 'not measured'
_exptl_crystal_description prism
_exptl_crystal_F_000 472
_exptl_crystal_size_max 0.7
_exptl_crystal_size_mid 0.3
_exptl_crystal_size_min 0.2
_refine_diff_density_max 0.428
_refine_diff_density_min -0.239
_refine_diff_density_rms 0.043
_refine_ls_extinction_method none
_refine_ls_goodness_of_fit_ref 1.046
_refine_ls_hydrogen_treatment constr
_refine_ls_matrix_type full
_refine_ls_number_parameters 318
_refine_ls_number_reflns 7223
_refine_ls_number_restraints 0
_refine_ls_restrained_S_all 1.046
_refine_ls_R_factor_all 0.0569
_refine_ls_R_factor_gt 0.0474
_refine_ls_shift/su_max 0.000
_refine_ls_shift/su_mean 0.000
_refine_ls_structure_factor_coef Fsqd
_refine_ls_weighting_details 'w=1/[\s^2^(Fo^2^)+(0.0679P)^2^+0.3481P] where P=(Fo^2^+2Fc^2^)/3'
_refine_ls_weighting_scheme calc
_refine_ls_wR_factor_gt 0.1270
_refine_ls_wR_factor_ref 0.1379
_reflns_number_gt 6081
_reflns_number_total 7223
_reflns_threshold_expression 'I > 2\s(I)'
_cod_data_source_file ja512728f_si_008.cif
_cod_data_source_block bdf159f2
_cod_depositor_comments 'Adding full bibliography for 4123423--4123429.cif.'
_cod_database_code 4123424
_shelx_space_group_comment
;
The symmetry employed for this shelxl refinement is uniquely defined
by the following loop, which should always be used as a source of
symmetry information in preference to the above space-group names.
They are only intended as comments.
;

loop_
_space_group_symop_operation_xyz
'x, y, z'
'-x, -y, -z'

loop_
_atom_site_label
_atom_site_type_symbol
_atom_site_fract_x
_atom_site_fract_y
_atom_site_fract_z
_atom_site_U_iso_or_equiv
_atom_site_adp_type
_atom_site_occupancy
_atom_site_site_symmetry_order
_atom_site_calc_flag
_atom_site_refinement_flags_posn
_atom_site_refinement_flags_adp
_atom_site_refinement_flags_occupancy
_atom_site_disorder_assembly
_atom_site_disorder_group
O1 O 0.41271(10) 0.08894(9) 0.08425(6) 0.03422(18) Uani 1 1 d . . . . .
O2 O 0.62833(10) 0.09826(10) 0.13728(7) 0.0398(2) Uani 1 1 d . . . . .
O3 O -0.71520(10) 0.28689(10) 0.57610(7) 0.0407(2) Uani 1 1 d . . . . .
N1 N -0.07593(11) 0.19636(9) 0.37353(7) 0.02782(18) Uani 1 1 d . . . . .
C1 C 0.17556(12) 0.23557(10) 0.30252(7) 0.02450(18) Uani 1 1 d . . . . .
C2 C 0.19751(12) 0.18599(10) 0.21602(7) 0.02344(18) Uani 1 1 d . . . . .
C3 C 0.35604(12) 0.14174(10) 0.16865(7) 0.02525(19) Uani 1 1 d . . . . .
C4 C 0.48626(13) 0.14818(11) 0.19995(8) 0.0282(2) Uani 1 1 d . . . . .
C5 C 0.46637(13) 0.20078(12) 0.28035(8) 0.0311(2) Uani 1 1 d . . . . .
H5 H 0.5551 0.2077 0.3004 0.037 Uiso 1 1 calc R U . . .
C6 C 0.30735(13) 0.24382(11) 0.33132(8) 0.0287(2) Uani 1 1 d . . . . .
H6 H 0.2882 0.2803 0.3881 0.034 Uiso 1 1 calc R U . . .
C7A C 0.5839(8) 0.0295(5) 0.0812(4) 0.0411(9) Uani 0.6 1 d . . P A 1
H7A1 H 0.6425 0.0442 0.0116 0.049 Uiso 0.6 1 calc R U P A 1
H7A2 H 0.6119 -0.0724 0.1107 0.049 Uiso 0.6 1 calc R U P A 1
C7B C 0.5818(14) 0.0755(10) 0.0580(7) 0.060(2) Uani 0.4 1 d . . P A 2
H7B1 H 0.6452 -0.0193 0.0466 0.072 Uiso 0.4 1 calc R U P A 2
H7B2 H 0.6029 0.1452 -0.0040 0.072 Uiso 0.4 1 calc R U P A 2
C8 C 0.01298(12) 0.27105(11) 0.36665(8) 0.02678(19) Uani 1 1 d . . . . .
C9 C -0.02995(16) 0.38622(16) 0.42035(13) 0.0480(3) Uani 1 1 d . . . . .
H9A H -0.1311 0.3878 0.4684 0.072 Uiso 1 1 calc R U . . .
H9B H -0.0440 0.4765 0.3721 0.072 Uiso 1 1 calc R U . . .
H9C H 0.0574 0.3694 0.4555 0.072 Uiso 1 1 calc R U . . .
C10 C -0.23628(12) 0.22279(11) 0.42774(7) 0.02590(19) Uani 1 1 d . . . . .
C11 C -0.35690(13) 0.35108(11) 0.40726(8) 0.0290(2) Uani 1 1 d . . . . .
H11 H -0.3306 0.4269 0.3577 0.035 Uiso 1 1 calc R U . . .
C12 C -0.51435(13) 0.36829(11) 0.45880(8) 0.0293(2) Uani 1 1 d . . . . .
H12 H -0.5953 0.4560 0.4444 0.035 Uiso 1 1 calc R U . . .
C13 C -0.55506(13) 0.25860(11) 0.53124(8) 0.0290(2) Uani 1 1 d . . . . .
C14 C -0.43740(14) 0.12991(12) 0.55115(9) 0.0342(2) Uani 1 1 d . . . . .
H14 H -0.4644 0.0541 0.6004 0.041 Uiso 1 1 calc R U . . .
C15 C -0.27960(14) 0.11257(11) 0.49854(8) 0.0317(2) Uani 1 1 d . . . . .
H15 H -0.1999 0.0237 0.5112 0.038 Uiso 1 1 calc R U . . .
C16 C -0.7630(2) 0.17933(19) 0.65270(14) 0.0629(5) Uani 1 1 d . . . . .
H16A H -0.7378 0.0967 0.6261 0.094 Uiso 1 1 calc R U . . .
H16B H -0.8799 0.2127 0.6774 0.094 Uiso 1 1 calc R U . . .
H16C H -0.7042 0.1545 0.7074 0.094 Uiso 1 1 calc R U . . .
C17 C 0.06084(12) 0.19490(10) 0.17119(7) 0.02479(18) Uani 1 1 d . . . . .
C18 C -0.05579(13) 0.33730(11) 0.14344(8) 0.0284(2) Uani 1 1 d . . . . .
C19 C -0.01710(16) 0.45781(12) 0.13440(10) 0.0382(3) Uani 1 1 d . . . . .
H19 H 0.0865 0.4494 0.1446 0.046 Uiso 1 1 calc R U . . .
C20 C -0.1271(2) 0.58989(14) 0.11081(13) 0.0523(4) Uani 1 1 d . . . . .
H20 H -0.0988 0.6707 0.1059 0.063 Uiso 1 1 calc R U . . .
C21 C -0.2779(2) 0.60478(16) 0.09433(14) 0.0565(4) Uani 1 1 d . . . . .
H21 H -0.3531 0.6952 0.0777 0.068 Uiso 1 1 calc R U . . .
C22 C -0.31730(18) 0.48636(17) 0.10241(13) 0.0532(4) Uani 1 1 d . . . . .
H22 H -0.4200 0.4955 0.0905 0.064 Uiso 1 1 calc R U . . .
C23 C -0.20901(15) 0.35450(14) 0.12761(10) 0.0400(3) Uani 1 1 d . . . . .
H23 H -0.2395 0.2742 0.1343 0.048 Uiso 1 1 calc R U . . .
C24 C 0.04534(13) 0.08385(11) 0.15057(8) 0.0278(2) Uani 1 1 d . . . . .
H24 H -0.0320 0.1053 0.1097 0.033 Uiso 1 1 calc R U . . .
C25 C 0.13092(13) -0.06482(11) 0.18226(8) 0.0278(2) Uani 1 1 d . . . . .
C26 C 0.13346(17) -0.15800(13) 0.12878(10) 0.0398(3) Uani 1 1 d . . . . .
H26 H 0.0818 -0.1227 0.0724 0.048 Uiso 1 1 calc R U . . .
C27 C 0.2101(2) -0.30070(15) 0.15681(12) 0.0505(3) Uani 1 1 d . . . . .
H27 H 0.2122 -0.3617 0.1189 0.061 Uiso 1 1 calc R U . . .
C28 C 0.2830(2) -0.35419(14) 0.23909(13) 0.0511(3) Uani 1 1 d . . . . .
H28 H 0.3361 -0.4518 0.2579 0.061 Uiso 1 1 calc R U . . .
C29 C 0.2784(2) -0.26493(13) 0.29416(11) 0.0480(3) Uani 1 1 d . . . . .
H29 H 0.3276 -0.3017 0.3516 0.058 Uiso 1 1 calc R U . . .
C30 C 0.20282(16) -0.12236(12) 0.26657(9) 0.0363(2) Uani 1 1 d . . . . .
H30 H 0.1999 -0.0627 0.3058 0.044 Uiso 1 1 calc R U . . .

loop_
_atom_site_aniso_label
_atom_site_aniso_U_11
_atom_site_aniso_U_22
_atom_site_aniso_U_33
_atom_site_aniso_U_23
_atom_site_aniso_U_13
_atom_site_aniso_U_12
O1 0.0319(4) 0.0501(5) 0.0304(4) -0.0211(3) 0.0012(3) -0.0189(3)
O2 0.0286(4) 0.0585(5) 0.0448(5) -0.0294(4) 0.0025(3) -0.0200(4)
O3 0.0277(4) 0.0438(5) 0.0439(5) -0.0107(4) 0.0001(3) -0.0072(3)
N1 0.0292(4) 0.0290(4) 0.0268(4) -0.0103(3) -0.0029(3) -0.0090(3)
C1 0.0276(4) 0.0237(4) 0.0255(4) -0.0081(3) -0.0065(3) -0.0084(3)
C2 0.0270(4) 0.0235(4) 0.0243(4) -0.0061(3) -0.0062(3) -0.0111(3)
C3 0.0298(5) 0.0288(4) 0.0234(4) -0.0085(3) -0.0040(3) -0.0145(4)
C4 0.0267(5) 0.0328(5) 0.0311(5) -0.0118(4) -0.0030(4) -0.0137(4)
C5 0.0293(5) 0.0372(5) 0.0358(5) -0.0142(4) -0.0086(4) -0.0137(4)
C6 0.0314(5) 0.0308(5) 0.0306(5) -0.0130(4) -0.0087(4) -0.0103(4)
C7A 0.0312(13) 0.063(2) 0.043(2) -0.0345(17) 0.0042(15) -0.0201(16)
C7B 0.036(3) 0.114(8) 0.053(4) -0.047(4) 0.009(3) -0.038(5)
C8 0.0277(5) 0.0273(4) 0.0274(4) -0.0109(4) -0.0074(4) -0.0054(4)
C9 0.0365(6) 0.0538(8) 0.0678(9) -0.0433(7) -0.0015(6) -0.0119(5)
C10 0.0274(5) 0.0288(4) 0.0244(4) -0.0101(3) -0.0054(3) -0.0081(4)
C11 0.0333(5) 0.0258(4) 0.0297(5) -0.0061(4) -0.0080(4) -0.0095(4)
C12 0.0297(5) 0.0262(4) 0.0335(5) -0.0097(4) -0.0108(4) -0.0043(4)
C13 0.0265(5) 0.0343(5) 0.0279(5) -0.0116(4) -0.0053(4) -0.0072(4)
C14 0.0329(5) 0.0318(5) 0.0314(5) -0.0016(4) -0.0037(4) -0.0084(4)
C15 0.0299(5) 0.0279(5) 0.0323(5) -0.0051(4) -0.0059(4) -0.0043(4)
C16 0.0415(7) 0.0633(10) 0.0635(10) -0.0044(8) 0.0125(7) -0.0164(7)
C17 0.0273(4) 0.0275(4) 0.0231(4) -0.0056(3) -0.0061(3) -0.0114(4)
C18 0.0324(5) 0.0274(5) 0.0263(4) -0.0039(4) -0.0064(4) -0.0112(4)
C19 0.0441(6) 0.0275(5) 0.0455(6) -0.0018(4) -0.0169(5) -0.0127(5)
C20 0.0617(9) 0.0272(6) 0.0657(9) 0.0001(6) -0.0230(7) -0.0113(6)
C21 0.0524(8) 0.0365(7) 0.0672(10) -0.0035(6) -0.0213(7) 0.0027(6)
C22 0.0352(6) 0.0529(8) 0.0671(10) -0.0105(7) -0.0182(6) -0.0046(6)
C23 0.0329(6) 0.0399(6) 0.0490(7) -0.0099(5) -0.0095(5) -0.0119(5)
C24 0.0322(5) 0.0301(5) 0.0272(5) -0.0070(4) -0.0091(4) -0.0136(4)
C25 0.0307(5) 0.0280(5) 0.0287(5) -0.0068(4) -0.0033(4) -0.0149(4)
C26 0.0510(7) 0.0401(6) 0.0390(6) -0.0143(5) -0.0093(5) -0.0210(5)
C27 0.0661(9) 0.0373(6) 0.0578(8) -0.0233(6) -0.0046(7) -0.0218(6)
C28 0.0608(9) 0.0271(6) 0.0617(9) -0.0095(6) -0.0074(7) -0.0125(6)
C29 0.0641(9) 0.0303(6) 0.0492(7) 0.0003(5) -0.0214(7) -0.0135(6)
C30 0.0519(7) 0.0275(5) 0.0353(6) -0.0046(4) -0.0155(5) -0.0154(5)

loop_
_atom_type_symbol
_atom_type_description
_atom_type_scat_dispersion_real
_atom_type_scat_dispersion_imag
_atom_type_scat_source
C C 0.0033 0.0016 'International Tables Vol C Tables 4.2.6.8 and 6.1.1.4'
H H 0.0000 0.0000 'International Tables Vol C Tables 4.2.6.8 and 6.1.1.4'
N N 0.0061 0.0033 'International Tables Vol C Tables 4.2.6.8 and 6.1.1.4'
O O 0.0106 0.0060 'International Tables Vol C Tables 4.2.6.8 and 6.1.1.4'

loop_
_geom_angle_atom_site_label_1
_geom_angle_atom_site_label_2
_geom_angle_atom_site_label_3
_geom_angle
C3 O1 C7B 106.0(4)
C3 O1 C7A 104.3(3)
C4 O2 C7B 105.8(4)
C4 O2 C7A 103.8(3)
C13 O3 C16 117.88(10)
C8 N1 C10 122.19(9)
C6 C1 C2 120.61(9)
C6 C1 C8 119.10(9)
C2 C1 C8 120.19(8)
C3 C2 C1 115.02(8)
C3 C2 C17 120.84(9)
C1 C2 C17 123.79(9)
O1 C3 C2 127.60(9)
O1 C3 C4 109.03(9)
C2 C3 C4 123.35(9)
C5 C4 O2 127.88(9)
C5 C4 C3 122.27(10)
O2 C4 C3 109.83(9)
C4 C5 C6 115.79(9)
C1 C6 C5 122.88(9)
O1 C7A O2 107.3(4)
O2 C7B O1 108.2(7)
N1 C8 C1 116.03(9)
N1 C8 C9 125.93(10)
C1 C8 C9 117.99(9)
C15 C10 C11 118.43(10)
C15 C10 N1 118.38(9)
C11 C10 N1 122.93(9)
C12 C11 C10 120.40(10)
C11 C12 C13 120.59(10)
O3 C13 C12 115.48(10)
O3 C13 C14 124.79(10)
C12 C13 C14 119.69(10)
C13 C14 C15 119.57(10)
C10 C15 C14 121.27(10)
C24 C17 C18 120.16(9)
C24 C17 C2 123.27(9)
C18 C17 C2 116.46(8)
C19 C18 C23 117.53(11)
C19 C18 C17 121.30(10)
C23 C18 C17 121.16(10)
C20 C19 C18 121.18(12)
C21 C20 C19 120.40(13)
C22 C21 C20 118.99(13)
C21 C22 C23 120.74(13)
C22 C23 C18 121.14(12)
C17 C24 C25 128.99(9)
C30 C25 C26 117.20(10)
C30 C25 C24 123.96(9)
C26 C25 C24 118.71(10)
C27 C26 C25 121.16(12)
C28 C27 C26 120.35(12)
C27 C28 C29 119.45(12)
C28 C29 C30 120.64(13)
C29 C30 C25 121.15(11)

loop_
_geom_bond_atom_site_label_1
_geom_bond_atom_site_label_2
_geom_bond_distance
O1 C3 1.3764(12)
O1 C7B 1.429(11)
O1 C7A 1.430(7)
O2 C4 1.3757(13)
O2 C7B 1.419(11)
O2 C7A 1.434(6)
O3 C13 1.3716(13)
O3 C16 1.4215(18)
N1 C8 1.2776(14)
N1 C10 1.4126(13)
C1 C6 1.3935(14)
C1 C2 1.4236(13)
C1 C8 1.4857(14)
C2 C3 1.3772(14)
C2 C17 1.4956(13)
C3 C4 1.3912(13)
C4 C5 1.3650(14)
C5 C6 1.3962(15)
C8 C9 1.5055(15)
C10 C15 1.3900(15)
C10 C11 1.3979(14)
C11 C12 1.3835(15)
C12 C13 1.3870(15)
C13 C14 1.3870(15)
C14 C15 1.3907(15)
C17 C24 1.3480(13)
C17 C18 1.4924(14)
C18 C19 1.3929(15)
C18 C23 1.3949(16)
C19 C20 1.3865(18)
C20 C21 1.384(2)
C21 C22 1.379(2)
C22 C23 1.3820(19)
C24 C25 1.4597(15)
C25 C30 1.3929(16)
C25 C26 1.4041(15)
C26 C27 1.3871(19)
C27 C28 1.373(2)
C28 C29 1.379(2)
C29 C30 1.3837(17)
